data_4346001
loop_
_publ_author_name
'Louise A. Berben'
'Mary C. Faia'
'Nathan R. M. Crawford'
'Jeffrey R. Long'

_publ_section_title
;
 Angle-Dependent Electronic Effects in 4,4'-Bipyridine-Bridged Ru3
 Triangle and Ru4 Square Complexes
;
_journal_name_full 'Inorganic Chemistry'
_journal_page_first 6378
_journal_page_last 6386
_journal_paper_doi 10.1021/ic060570l
_journal_volume 45
_journal_year 2006
_chemical_formula_sum 'C87 H134 F30 N24 O35 Ru4 S10'
_chemical_formula_weight 3371.06
_space_group_IT_number 2
_space_group_name_Hall '-C 1'
_space_group_name_H-M_alt 'C -1'
_symmetry_cell_setting triclinic
_symmetry_space_group_name_Hall '-C 1'
_symmetry_space_group_name_H-M 'C -1'
_atom_sites_solution_hydrogens undef
_atom_sites_solution_primary direct
_atom_sites_solution_secondary difmap
_cell_angle_alpha 90.00
_cell_angle_beta 121.958(13)
_cell_angle_gamma 90.00
_cell_formula_units_Z 2
_cell_length_a 39.586(8)
_cell_length_b 9.3248(19)
_cell_length_c 24.118(5)
_cell_measurement_reflns_used 2352
_cell_measurement_temperature 293(2)
_cell_measurement_theta_max 18.61
_cell_measurement_theta_min 2.28
_cell_volume 7553(3)
_computing_cell_refinement 'Bruker SAINt v7.06'
_computing_data_collection 'Bruker APEX2-v1.027'
_computing_data_reduction 'Bruker SAINT v7.06'
_computing_structure_refinement 'SHELXL-97 (Sheldrick, 1997)'
_computing_structure_solution 'SHELXS-97 (Sheldrick, 1997)'
_diffrn_ambient_temperature 193(2)
_diffrn_detector_area_resol_mean 36.23
_diffrn_measured_fraction_theta_full 0.960
_diffrn_measured_fraction_theta_max 0.960
_diffrn_measurement_device 'Bruker Platinum 200'
_diffrn_measurement_method \w/2\q-scans
_diffrn_radiation_monochromator 'Si-<111> channel cut crystal'
_diffrn_radiation_source synchrotron
_diffrn_radiation_type synchrotron
_diffrn_radiation_wavelength 0.77500
_diffrn_reflns_av_R_equivalents 0.0414
_diffrn_reflns_av_sigmaI/netI 0.0546
_diffrn_reflns_limit_h_max 32
_diffrn_reflns_limit_h_min -32
_diffrn_reflns_limit_k_max 7
_diffrn_reflns_limit_k_min -7
_diffrn_reflns_limit_l_max 20
_diffrn_reflns_limit_l_min -20
_diffrn_reflns_number 10056
_diffrn_reflns_theta_full 19.13
_diffrn_reflns_theta_max 19.13
_diffrn_reflns_theta_min 1.09
_diffrn_standards_decay_% 0
_diffrn_standards_interval_count 0
_diffrn_standards_interval_time 0
_diffrn_standards_number 0
_exptl_absorpt_coefficient_mu 0.639
_exptl_absorpt_correction_T_max 1.00
_exptl_absorpt_correction_T_min 0.49
_exptl_absorpt_correction_type multi-scan
_exptl_absorpt_process_details 'Blessing, 1995'
_exptl_crystal_colour 'dark red'
_exptl_crystal_density_diffrn 1.482
_exptl_crystal_density_meas 'not measuerd'
_exptl_crystal_density_method 'not measured'
_exptl_crystal_description 'flat needle'
_exptl_crystal_F_000 3420
_exptl_crystal_size_max 0.14
_exptl_crystal_size_mid 0.06
_exptl_crystal_size_min 0.02
_refine_diff_density_max 0.535
_refine_diff_density_min -0.501
_refine_diff_density_rms 0.129
_refine_ls_extinction_method none
_refine_ls_goodness_of_fit_ref 1.671
_refine_ls_hydrogen_treatment undef
_refine_ls_matrix_type full
_refine_ls_number_parameters 546
_refine_ls_number_reflns 4590
_refine_ls_number_restraints 84
_refine_ls_restrained_S_all 2.730
_refine_ls_R_factor_all 0.1386
_refine_ls_R_factor_gt 0.1003
_refine_ls_shift/su_max 1.270
_refine_ls_shift/su_mean 0.057
_refine_ls_structure_factor_coef Fsqd
_refine_ls_weighting_details 'calc w=1/[\s^2^(Fo^2^)+(0.1000P)^2^+0.0000P] where P=(Fo^2^+2Fc^2^)/3'
_refine_ls_weighting_scheme calc
_refine_ls_wR_factor_gt 0.2321
_refine_ls_wR_factor_ref 0.2550
_reflns_number_gt 3052
_reflns_number_total 4590
_reflns_threshold_expression >2sigma(I)
_cod_data_source_file ic060570lsi20060404_090557.cif
_cod_data_source_block mcf1d
_cod_database_code 4346001

loop_
_symmetry_equiv_pos_as_xyz
'x, y, z'
'x+1/2, y+1/2, z'
'-x, -y, -z'
'-x+1/2, -y+1/2, -z'

loop_
_atom_site_label
_atom_site_type_symbol
_atom_site_fract_x
_atom_site_fract_y
_atom_site_fract_z
_atom_site_U_iso_or_equiv
_atom_site_adp_type
_atom_site_occupancy
_atom_site_symmetry_multiplicity
_atom_site_calc_flag
_atom_site_refinement_flags
_atom_site_disorder_assembly
_atom_site_disorder_group
Ru1 Ru 0.48591(8) 0.2499(11) 0.27138(14) 0.132(2) Uani 1 1 d . . .
Ru2 Ru 0.29704(8) 0.2498(11) -0.28299(14) 0.131(2) Uani 1 1 d . . .
N4 N 0.5201(13) 0.274(7) 0.377(2) 0.15(2) Uani 1 1 d D . .
N3 N 0.497(2) 0.485(7) 0.272(3) 0.20(4) Uani 1 1 d D . .
N5 N 0.4970(12) 0.027(6) 0.291(2) 0.13(2) Uani 1 1 d D . .
N6 N 0.5392(12) 0.239(9) 0.2715(18) 0.19(3) Uani 1 1 d D . .
N9 N 0.3007(13) 0.472(5) -0.2977(19) 0.101(15) Uani 1 1 d D . .
N12 N 0.3495(9) 0.237(7) -0.2873(16) 0.135(16) Uani 1 1 d D . .
N10 N 0.2615(9) 0.233(7) -0.3863(17) 0.16(2) Uani 1 1 d D . .
N11 N 0.292(3) 0.021(9) -0.292(4) 0.23(4) Uani 1 1 d D . .
N1 N 0.4325(5) 0.224(3) 0.2728(5) 0.125(14) Uani 1 1 d G . .
C1 C 0.4228(6) 0.124(3) 0.3050(6) 0.14(2) Uiso 1 1 d G . .
C2 C 0.3872(6) 0.137(4) 0.3031(6) 0.17(2) Uiso 1 1 d G . .
C3 C 0.3614(5) 0.249(4) 0.2691(6) 0.131(14) Uiso 1 1 d G . .
C4 C 0.3711(5) 0.349(3) 0.2369(6) 0.20(3) Uiso 1 1 d G . .
C5 C 0.4067(5) 0.336(3) 0.2388(5) 0.19(3) Uiso 1 1 d G . .
N2 N 0.4508(3) 0.263(2) 0.1686(5) 0.118(13) Uani 1 1 d G . .
C6 C 0.4564(4) 0.371(3) 0.1348(6) 0.17(2) Uiso 1 1 d G . .
C7 C 0.4340(3) 0.373(2) 0.0669(6) 0.17(2) Uiso 1 1 d G . .
C8 C 0.4061(3) 0.266(2) 0.0327(5) 0.107(12) Uiso 1 1 d G . .
C9 C 0.4004(4) 0.1576(19) 0.0666(5) 0.15(2) Uiso 1 1 d G . .
C10 C 0.4228(4) 0.156(2) 0.1345(5) 0.16(2) Uiso 1 1 d G . .
N7 N 0.3328(4) 0.260(2) -0.1790(5) 0.106(10) Uani 1 1 d G . .
C11 C 0.3593(4) 0.369(2) -0.1419(6) 0.137(19) Uiso 1 1 d G . .
C12 C 0.3819(3) 0.358(2) -0.0742(6) 0.133(18) Uiso 1 1 d G . .
C13 C 0.3779(3) 0.238(2) -0.0436(5) 0.112(12) Uiso 1 1 d G . .
C14 C 0.3514(4) 0.1300(19) -0.0807(6) 0.17(2) Uiso 1 1 d G . .
C15 C 0.3288(4) 0.141(2) -0.1484(5) 0.16(2) Uiso 1 1 d G . .
N8 N 0.2443(4) 0.268(3) -0.2763(5) 0.145(17) Uani 1 1 d G . .
C16 C 0.2154(4) 0.372(3) -0.3103(6) 0.16(2) Uiso 1 1 d G . .
C17 C 0.1801(4) 0.369(4) -0.3111(6) 0.19(3) Uiso 1 1 d G . .
C18 C 0.1736(4) 0.261(4) -0.2778(6) 0.123(13) Uiso 1 1 d G . .
C19 C 0.2025(4) 0.157(3) -0.2437(6) 0.19(3) Uiso 1 1 d G . .
C20 C 0.2378(4) 0.161(3) -0.2430(6) 0.24(4) Uiso 1 1 d G . .
C21 C 0.510(4) 0.506(16) 0.340(4) 0.37(8) Uiso 1 1 d D . .
C22 C 0.536(3) 0.416(9) 0.400(4) 0.20(4) Uiso 1 1 d D . .
C23 C 0.522(3) 0.124(7) 0.394(4) 0.20(3) Uiso 1 1 d D . .
C24 C 0.5126(16) -0.019(6) 0.358(2) 0.13(2) Uiso 1 1 d D . .
C25 C 0.519(6) -0.01(4) 0.255(10) 1.0(4) Uiso 1 1 d D . .
C26 C 0.557(3) 0.098(9) 0.282(4) 0.17(4) Uiso 1 1 d D . .
C27 C 0.554(3) 0.378(8) 0.267(6) 0.29(6) Uiso 1 1 d D . .
C28 C 0.5295(18) 0.510(8) 0.261(3) 0.14(2) Uiso 1 1 d D . .
C31 C 0.271(2) 0.512(8) -0.365(2) 0.19(3) Uiso 1 1 d D . .
C32 C 0.260(2) 0.381(6) -0.408(4) 0.14(2) Uiso 1 1 d D . .
C33 C 0.263(3) 0.096(9) -0.415(5) 0.25(5) Uiso 1 1 d D . .
C34 C 0.260(3) 0.016(13) -0.362(4) 0.26(5) Uiso 1 1 d D . .
C35 C 0.329(3) -0.028(18) -0.284(8) 0.38(9) Uiso 1 1 d D . .
C36 C 0.354(5) 0.083(8) -0.293(7) 0.34(7) Uiso 1 1 d D . .
C37 C 0.3579(15) 0.378(6) -0.304(2) 0.112(17) Uiso 1 1 d D . .
C38 C 0.3409(17) 0.499(7) -0.284(4) 0.18(3) Uiso 1 1 d D . .
O1 O 0.4111(11) 0.761(9) 0.1666(18) 0.147(13) Uiso 1 1 d . . .
O2 O 0.275(2) 0.785(9) -0.251(3) 0.26(3) Uiso 1 1 d . . .
O3 O 0.583(4) 0.25(3) 0.106(8) 0.27(6) Uiso 0.50 1 d P . .
O4 O 0.106(2) 0.266(18) -0.602(4) 0.19(3) Uiso 0.50 1 d P . .
O5 O 0.172(2) 0.295(9) -0.539(3) 0.15(3) Uiso 0.50 1 d P . .
O6 O 0.153(2) 0.786(12) -0.591(4) 0.31(4) Uiso 1 1 d . . .
O7 O 0.186(4) 0.73(2) -0.460(7) 0.29(5) Uiso 0.50 1 d P . .
O8 O 0.561(4) -0.183(16) 0.175(7) 0.27(6) Uiso 0.50 1 d P . .
O9 O 0.403(3) 0.716(17) 0.195(5) 0.20(4) Uiso 0.50 1 d P . .
O10 O 0.098(5) 0.178(19) -0.461(9) 0.33(9) Uiso 0.50 1 d P . .
O11 O 0.154(5) 0.45(2) -0.533(8) 0.24(6) Uiso 0.50 1 d P . .
O12 O 0.200(6) 0.88(2) -0.526(8) 0.16(6) Uiso 0.25 1 d P . .
O13 O 0.314(5) 0.806(17) -0.221(7) 0.17(6) Uiso 0.25 1 d P . .
O14 O 0.105(5) 0.822(17) -0.443(8) 0.16(6) Uiso 0.25 1 d P . .
O15 O 0.271(3) 0.884(14) -0.179(5) 0.20(4) Uiso 0.50 1 d P . .
O16 O 0.278(3) 0.637(13) -0.205(5) 0.18(3) Uiso 0.50 1 d P . .
O17 O 0.579(7) 0.24(4) 0.143(13) 0.28(11) Uiso 0.50 1 d P . .
O18 O 0.531(7) -0.05(3) 0.125(10) 0.38(9) Uiso 0.50 1 d P . .
O19 O 0.214(4) 0.78(3) -0.505(6) 0.28(6) Uiso 0.50 1 d P . .
O20 O 0.163(4) 0.569(17) -0.511(7) 0.20(5) Uiso 0.50 1 d P . .
O21 O 0.129(4) 0.530(17) -0.569(6) 0.20(4) Uiso 0.50 1 d P . .
O22 O 0.532(4) -0.301(16) 0.123(6) 0.23(5) Uiso 0.50 1 d P . .
O23 O 0.441(3) 0.782(14) 0.240(4) 0.21(4) Uiso 0.50 1 d P . .
O24 O 0.402(4) 0.601(16) 0.141(7) 0.25(5) Uiso 0.50 1 d P . .
O25 O 0.305(3) 0.764(18) -0.006(4) 0.22(3) Uiso 0.50 1 d P . .
O26 O 0.204(5) 0.671(14) -0.227(8) 0.23(5) Uiso 0.50 1 d P . .
O27 O 0.121(4) 0.41(2) -0.581(6) 0.19(4) Uiso 0.50 1 d P . .
O28 O 0.152(3) 0.167(11) -0.441(5) 0.21(4) Uiso 0.50 1 d P . .
O29 O 0.162(4) 0.416(15) -0.460(6) 0.23(5) Uiso 0.50 1 d P . .
O30 O 0.141(4) 0.155(17) -0.532(6) 0.41(6) Uiso 1 1 d . . .
O31 O 0.166(3) 0.863(13) -0.549(4) 0.13(3) Uiso 0.50 1 d P . .
O32 O 0.557(5) -0.389(19) 0.160(8) 0.27(7) Uiso 0.50 1 d P . .
O33 O 0.455(3) 0.709(15) 0.191(5) 0.24(4) Uiso 0.50 1 d P . .
O34 O 0.071(7) 0.54(3) -0.413(10) 0.38(9) Uiso 0.50 1 d P . .
O35 O 0.286(4) 0.802(17) 0.104(6) 0.25(6) Uiso 0.50 1 d P . .
O36 O 0.263(2) 0.750(16) -0.219(4) 0.13(2) Uiso 0.50 1 d P . .
O37 O 0.539(5) 0.354(15) 0.029(7) 0.25(5) Uiso 0.50 1 d P . .
O38 O 0.503(5) 0.71(2) 0.480(7) 0.33(7) Uiso 0.50 1 d P . .
O39 O 0.090(4) 0.178(12) -0.513(6) 0.22(4) Uiso 0.50 1 d P . .
O40 O 0.282(2) 0.755(17) -0.181(4) 0.14(2) Uiso 0.50 1 d P . .
O41 O 0.171(6) 0.55(2) -0.546(10) 0.30(9) Uiso 0.50 1 d P . .
O42 O 0.583(4) 0.319(14) 0.053(7) 0.26(6) Uiso 0.50 1 d P . .
O43 O 0.427(4) 0.623(15) 0.200(6) 0.21(4) Uiso 0.50 1 d P . .
O44 O 0.137(9) 0.91(3) -0.369(13) 0.28(12) Uiso 0.25 1 d P . .
O45 O 0.562(4) 0.106(17) 0.145(6) 0.24(5) Uiso 0.50 1 d P . .
O46 O 0.180(6) 0.96(2) -0.493(10) 0.37(10) Uiso 0.50 1 d P . .
O47 O 0.542(8) 0.64(3) 0.528(12) 0.23(9) Uiso 0.25 1 d P . .
O48 O 0.198(4) 0.880(19) -0.321(7) 0.15(5) Uiso 0.25 1 d P . .
O49 O 0.163(9) 0.74(5) -0.367(15) 0.55(16) Uiso 0.50 1 d P . .
O50 O 0.481(6) 0.54(2) 0.459(9) 0.37(10) Uiso 0.50 1 d P . .
O51 O 0.134(2) 0.298(9) -0.550(3) 0.11(2) Uiso 0.50 1 d P . .
O52 O 0.091(5) 0.663(19) -0.410(8) 0.28(7) Uiso 0.50 1 d P . .
O53 O 0.277(8) 0.94(3) 0.080(12) 0.26(10) Uiso 0.25 1 d P . .
O54 O 0.358(5) 0.824(18) 0.182(7) 0.30(7) Uiso 0.50 1 d P . .
O55 O 0.401(5) 0.72(3) 0.087(9) 0.37(9) Uiso 0.50 1 d P . .
O56 O 0.399(5) 0.871(18) 0.167(7) 0.24(6) Uiso 0.50 1 d P . .
O57 O 0.339(5) 0.79(3) -0.091(8) 0.20(8) Uiso 0.25 1 d P . .
O58 O 0.588(6) 0.34(3) 0.169(10) 0.33(10) Uiso 0.50 1 d P . .
O59 O 0.231(5) 0.673(17) -0.174(9) 0.32(8) Uiso 0.50 1 d P . .
O60 O 0.124(5) 0.330(16) -0.501(8) 0.28(7) Uiso 0.50 1 d P . .
O61 O 0.177(3) 0.75(2) -0.529(5) 0.19(3) Uiso 0.50 1 d P . .
O62 O 0.562(4) 0.24(3) 0.128(6) 0.09(4) Uiso 0.25 1 d P . .
O63 O 0.112(8) 0.81(3) -0.357(11) 0.39(11) Uiso 0.50 1 d P . .
O64 O 0.359(6) 0.81(2) 0.042(9) 0.19(7) Uiso 0.25 1 d P . .
O65 O 0.248(6) 0.79(2) 0.078(9) 0.20(7) Uiso 0.25 1 d P . .
O66 O 0.172(6) 0.70(2) -0.298(10) 0.34(8) Uiso 0.50 1 d P . .
O67 O 0.527(6) 0.36(2) 0.089(9) 0.34(8) Uiso 0.50 1 d P . .
O68 O 0.245(9) 0.78(5) 0.014(15) 0.27(11) Uiso 0.25 1 d P . .
O69 O 0.335(4) 0.697(13) 0.156(5) 0.24(5) Uiso 0.50 1 d P . .
O70 O 0.175(9) 0.56(4) 0.000(14) 0.50(15) Uiso 0.50 1 d P . .
O71 O 0.322(6) 0.82(2) -0.072(10) 0.21(8) Uiso 0.25 1 d P . .
O72 O 0.141(4) 0.71(2) -0.509(7) 0.30(7) Uiso 0.50 1 d P . .
O73 O 0.213(6) 0.76(3) -0.251(8) 0.33(7) Uiso 0.50 1 d P . .
O74 O 0.525(10) -0.34(4) 0.220(18) 0.6(2) Uiso 0.50 1 d P . .
O75 O 0.041(4) 0.667(13) -0.427(6) 0.23(5) Uiso 0.50 1 d P . .
O76 O 0.244(7) 1.56(2) 0.036(10) 0.41(11) Uiso 0.50 1 d P . .
O77 O 0.290(7) 1.37(3) -0.007(13) 0.26(10) Uiso 0.25 1 d P . .
O78 O 0.511(4) 0.24(3) 0.045(7) 0.31(6) Uiso 0.50 1 d P . .
O79 O 0.341(6) 0.72(4) 0.076(10) 0.25(9) Uiso 0.25 1 d P . .
O80 O 0.079(5) 0.709(18) -0.381(7) 0.25(5) Uiso 0.50 1 d P . .
O81 O 0.243(12) 1.35(3) -0.01(2) 0.28(12) Uiso 0.25 1 d P . .
O82 O 0.548(7) 0.09(3) 0.039(13) 0.21(10) Uiso 0.25 1 d P . .
O83 O 0.263(8) 1.33(3) 0.086(13) 0.29(12) Uiso 0.25 1 d P . .
O84 O 0.209(5) 1.176(19) -0.056(9) 0.19(7) Uiso 0.25 1 d P . .
O85 O 0.509(6) -0.28(4) 0.131(11) 0.42(12) Uiso 0.50 1 d P . .

loop_
_atom_site_aniso_label
_atom_site_aniso_U_11
_atom_site_aniso_U_22
_atom_site_aniso_U_33
_atom_site_aniso_U_23
_atom_site_aniso_U_13
_atom_site_aniso_U_12
Ru1 0.066(2) 0.231(6) 0.090(3) 0.010(6) 0.0344(18) -0.021(6)
Ru2 0.076(2) 0.233(6) 0.087(3) 0.025(6) 0.0449(19) -0.003(6)
N4 0.14(3) 0.19(6) 0.16(3) 0.09(5) 0.10(3) 0.12(5)
N3 0.35(10) 0.14(6) 0.13(5) -0.03(3) 0.13(5) 0.06(5)
N5 0.10(3) 0.23(6) 0.09(3) 0.04(3) 0.07(3) 0.07(3)
N6 0.13(4) 0.31(8) 0.12(3) -0.11(6) 0.07(3) -0.17(6)
N9 0.09(3) 0.13(4) 0.07(3) -0.02(2) 0.04(2) 0.01(3)
N12 0.09(2) 0.19(5) 0.12(2) 0.02(5) 0.044(18) -0.02(5)
N10 0.10(2) 0.26(7) 0.12(3) 0.08(5) 0.06(2) 0.10(5)
N11 0.19(7) 0.29(10) 0.18(7) -0.14(6) 0.07(5) -0.02(6)
N1 0.11(2) 0.18(4) 0.076(18) 0.02(3) 0.044(18) 0.07(3)
N2 0.063(18) 0.19(4) 0.10(2) -0.06(4) 0.045(17) -0.06(4)
N7 0.10(2) 0.12(3) 0.11(2) 0.01(4) 0.059(18) 0.02(4)
N8 0.052(19) 0.22(5) 0.14(2) -0.02(4) 0.033(18) -0.07(4)

loop_
_atom_type_symbol
_atom_type_description
_atom_type_scat_dispersion_real
_atom_type_scat_dispersion_imag
_atom_type_scat_source
C C 0.0043 0.0021 'International Tables Vol C Tables 4.2.6.8 and 6.1.1.4'
H H 0.0000 0.0000 'International Tables Vol C Tables 4.2.6.8 and 6.1.1.4'
N N 0.0082 0.0015 'International Tables Vol C Tables 4.2.6.8 and 6.1.1.4'
O O 0.0139 0.0076 'International Tables Vol C Tables 4.2.6.8 and 6.1.1.4'
Ru Ru -1.0049 0.9960 'International Tables Vol C Tables 4.2.6.8 and 6.1.1.4'
S S 0.1451 0.1494 'International Tables Vol C Tables 4.2.6.8 and 6.1.1.4'
F F 0.0216 0.0128 'International Tables Vol C Tables 4.2.6.8 and 6.1.1.4'

loop_
_geom_angle_atom_site_label_1
_geom_angle_atom_site_label_2
_geom_angle_atom_site_label_3
_geom_angle
_geom_angle_site_symmetry_1
_geom_angle_site_symmetry_3
N2 Ru1 N6 92.4(11) . .
N2 Ru1 N5 104.6(14) . .
N6 Ru1 N5 82(3) . .
N2 Ru1 N1 89.0(5) . .
N6 Ru1 N1 171(2) . .
N5 Ru1 N1 88.4(13) . .
N2 Ru1 N4 170.5(18) . .
N6 Ru1 N4 90.1(13) . .
N5 Ru1 N4 85(2) . .
N1 Ru1 N4 90.0(12) . .
N2 Ru1 N3 87.5(19) . .
N6 Ru1 N3 81(3) . .
N5 Ru1 N3 160.0(19) . .
N1 Ru1 N3 107.9(18) . .
N4 Ru1 N3 84(2) . .
N10 Ru2 N9 86(2) . .
N10 Ru2 N7 178(2) . .
N9 Ru2 N7 95.2(13) . .
N10 Ru2 N12 89.9(12) . .
N9 Ru2 N12 84(2) . .
N7 Ru2 N12 90.1(9) . .
N10 Ru2 N11 81(3) . .
N9 Ru2 N11 165(2) . .
N7 Ru2 N11 98(2) . .
N12 Ru2 N11 89(3) . .
N10 Ru2 N8 91.5(9) . .
N9 Ru2 N8 95.1(14) . .
N7 Ru2 N8 88.5(5) . .
N12 Ru2 N8 178.2(15) . .
N11 Ru2 N8 92(3) . .
C23 N4 C22 146(6) . .
C23 N4 Ru1 98(5) . .
C22 N4 Ru1 115(5) . .
C28 N3 C21 112(8) . .
C28 N3 Ru1 110(4) . .
C21 N3 Ru1 95(7) . .
C24 N5 C25 122(10) . .
C24 N5 Ru1 117(4) . .
C25 N5 Ru1 101(10) . .
C27 N6 C26 131(6) . .
C27 N6 Ru1 113(7) . .
C26 N6 Ru1 116(5) . .
C38 N9 C31 111(5) . .
C38 N9 Ru2 107(4) . .
C31 N9 Ru2 110(4) . .
C37 N12 C36 143(7) . .
C37 N12 Ru2 109(3) . .
C36 N12 Ru2 103(7) . .
C32 N10 C33 131(5) . .
C32 N10 Ru2 103(5) . .
C33 N10 Ru2 116(5) . .
C34 N11 C35 109(10) . .
C34 N11 Ru2 97(7) . .
C35 N11 Ru2 105(8) . .
C1 N1 C5 120.0 . .
C1 N1 Ru1 130.6(6) . .
C5 N1 Ru1 109.2(7) . .
C2 C1 N1 120.0 . .
C1 C2 C3 120.0 . .
C2 C3 C4 120.0 . .
C2 C3 C18 108(3) . 4
C4 C3 C18 132(3) . 4
C5 C4 C3 120.0 . .
C4 C5 N1 120.0 . .
C6 N2 C10 120.0 . .
C6 N2 Ru1 121.4(7) . .
C10 N2 Ru1 118.5(7) . .
C7 C6 N2 120.0 . .
C8 C7 C6 120.1 . .
C7 C8 C9 120.0 . .
C7 C8 C13 130.7 . .
C9 C8 C13 109.3 . .
C10 C9 C8 120.0 . .
C9 C10 N2 120.0 . .
C11 N7 C15 120.0 . .
C11 N7 Ru2 126.6(7) . .
C15 N7 Ru2 113.4(7) . .
C12 C11 N7 120.0 . .
C11 C12 C13 120.0 . .
C14 C13 C12 120.0 . .
C14 C13 C8 133.8 . .
C12 C13 C8 106.2 . .
C13 C14 C15 120.0 . .
N7 C15 C14 120.0 . .
C16 N8 C20 120.0 . .
C16 N8 Ru2 122.1(6) . .
C20 N8 Ru2 117.5(7) . .
N8 C16 C17 120.0 . .
C18 C17 C16 120.0 . .
C17 C18 C19 120.0 . .
C17 C18 C3 126(3) . 4
C19 C18 C3 114(3) . 4
C20 C19 C18 120.0 . .
C19 C20 N8 120.0 . .
N3 C21 C22 131(10) . .
N4 C22 C21 102(8) . .
N4 C23 C24 137(7) . .
N5 C24 C23 102(5) . .
N5 C25 C26 108(10) . .
N6 C26 C25 102(10) . .
N6 C27 C28 119(9) . .
N3 C28 C27 115(7) . .
N3 C28 O74 115(10) . 1_565
C27 C28 O74 127(10) . 1_565
N9 C31 C32 109(5) . .
N10 C32 C31 125(7) . .
N10 C33 C34 91(7) . .
N11 C34 C33 124(10) . .
N11 C35 C36 117(10) . .
N12 C36 C35 122(10) . .
N12 C37 C38 112(5) . .
N9 C38 C37 114(5) . .
O9 O1 O56 94(10) . .
O9 O1 O43 57(9) . .
O56 O1 O43 148(9) . .
O9 O1 O23 66(7) . .
O56 O1 O23 86(9) . .
O43 O1 O23 69(8) . .
O9 O1 O33 108(10) . .
O56 O1 O33 131(10) . .
O43 O1 O33 58(6) . .
O23 O1 O33 66(5) . .
O9 O1 O24 77(10) . .
O56 O1 O24 148(9) . .
O43 O1 O24 48(6) . .
O23 O1 O24 117(8) . .
O33 O1 O24 81(8) . .
O9 O1 O55 132(10) . .
O56 O1 O55 111(10) . .
O43 O1 O55 100(10) . .
O23 O1 O55 151(8) . .
O33 O1 O55 85(8) . .
O24 O1 O55 59(8) . .
O36 O2 O13 118(10) . .
O36 O2 O40 30(4) . .
O13 O2 O40 88(8) . .
O36 O2 O16 43(8) . .
O13 O2 O16 96(9) . .
O40 O2 O16 43(6) . .
O17 O3 O62 28(10) . .
O17 O3 O42 162(10) . .
O62 O3 O42 141(10) . .
O17 O3 O58 42(10) . .
O62 O3 O58 55(10) . .
O42 O3 O58 124(10) . .
O51 O4 O27 54(7) . .
O51 O5 O11 61(7) . .
O31 O6 O61 56(9) . .
O72 O7 O61 69(8) . .
O22 O8 O18 89(10) . .
O1 O9 O43 81(10) . .
O1 O9 O23 76(9) . .
O43 O9 O23 78(10) . .
O1 O9 O56 46(10) . .
O43 O9 O56 126(10) . .
O23 O9 O56 76(10) . .
O1 O9 O24 68(10) . .
O43 O9 O24 48(8) . .
O23 O9 O24 117(10) . .
O56 O9 O24 108(10) . .
O21 O11 O20 70(10) . .
O21 O11 O27 56(10) . .
O20 O11 O27 125(10) . .
O21 O11 O41 71(10) . .
O20 O11 O41 49(10) . .
O27 O11 O41 112(10) . .
O21 O11 O51 105(10) . .
O20 O11 O51 161(10) . .
O27 O11 O51 51(10) . .
O41 O11 O51 149(10) . .
O21 O11 O29 121(10) . .
O20 O11 O29 81(10) . .
O27 O11 O29 118(10) . .
O41 O11 O29 124(10) . .
O51 O11 O29 85(10) . .
O21 O11 O5 137(10) . .
O20 O11 O5 143(10) . .
O27 O11 O5 89(10) . .
O41 O11 O5 109(10) . .
O51 O11 O5 52(7) . .
O29 O11 O5 96(10) . .
O19 O12 O31 104(10) . .
O19 O12 O61 56(10) . .
O31 O12 O61 48(10) . .
O19 O12 O46 118(10) . .
O31 O12 O46 65(10) . .
O61 O12 O46 89(10) . .
O40 O15 O36 33(5) . .
O36 O16 O40 40(6) . .
O36 O16 O2 42(5) . .
O40 O16 O2 62(8) . .
O62 O17 O3 98(10) . .
O62 O17 O58 105(10) . .
O3 O17 O58 101(10) . .
O62 O17 O45 66(10) . .
O3 O17 O45 119(10) . .
O58 O17 O45 139(10) . .
O8 O18 O45 106(10) . .
O12 O19 O61 78(10) . .
O12 O19 O31 39(10) . .
O61 O19 O31 40(10) . .
O41 O20 O11 71(10) . .
O41 O20 O21 72(10) . .
O11 O20 O21 54(9) . .
O41 O20 O72 122(10) . .
O11 O20 O72 137(10) . .
O21 O20 O72 89(10) . .
O27 O21 O11 64(10) . .
O27 O21 O20 120(10) . .
O11 O21 O20 56(10) . .
O27 O21 O41 110(10) . .
O11 O21 O41 59(10) . .
O20 O21 O41 43(9) . .
O85 O22 O32 118(10) . .
O85 O22 O8 92(10) . .
O32 O22 O8 86(10) . .
O9 O23 O1 39(5) . .
O9 O23 O33 84(8) . .
O1 O23 O33 58(5) . .
O9 O23 O43 45(7) . .
O1 O23 O43 53(6) . .
O33 O23 O43 51(6) . .
O43 O24 O1 62(9) . .
O43 O24 O9 48(8) . .
O1 O24 O9 36(5) . .
O43 O24 O55 118(10) . .
O1 O24 O55 67(9) . .
O9 O24 O55 100(10) . .
O79 O25 O70 92(10) . 4_565
O59 O26 O73 101(10) . .
O59 O26 O66 168(10) . .
O73 O26 O66 67(10) . .
O21 O27 O51 135(10) . .
O21 O27 O11 60(10) . .
O51 O27 O11 77(10) . .
O21 O27 O4 172(10) . .
O51 O27 O4 51(7) . .
O11 O27 O4 128(10) . .
O60 O29 O11 80(10) . .
O6 O31 O12 115(10) . .
O6 O31 O61 71(10) . .
O12 O31 O61 83(10) . .
O6 O31 O46 175(10) . .
O12 O31 O46 71(10) . .
O61 O31 O46 109(10) . .
O6 O31 O19 95(10) . .
O12 O31 O19 37(10) . .
O61 O31 O19 46(8) . .
O46 O31 O19 89(10) . .
O43 O33 O1 57(7) . .
O43 O33 O23 65(8) . .
O1 O33 O23 56(5) . .
O52 O34 O75 75(10) . .
O52 O34 O80 42(10) . .
O75 O34 O80 49(9) . .
O65 O35 O53 83(10) . .
O40 O36 O2 105(10) . .
O40 O36 O16 72(10) . .
O2 O36 O16 95(10) . .
O40 O36 O15 59(10) . .
O2 O36 O15 100(10) . .
O16 O36 O15 132(9) . .
O40 O36 O73 132(10) . .
O2 O36 O73 119(10) . .
O16 O36 O73 120(10) . .
O15 O36 O73 92(10) . .
O42 O37 O78 121(10) . .
O42 O37 O67 116(10) . .
O78 O37 O67 49(9) . .
O47 O38 O50 86(10) . .
O36 O40 O16 68(10) . .
O36 O40 O15 87(10) . .
O16 O40 O15 155(9) . .
O36 O40 O2 45(7) . .
O16 O40 O2 75(8) . .
O15 O40 O2 90(9) . .
O20 O41 O11 61(10) . .
O20 O41 O21 65(10) . .
O11 O41 O21 51(10) . .
O20 O41 O61 75(10) . .
O11 O41 O61 135(10) . .
O21 O41 O61 103(10) . .
O3 O42 O37 83(10) . .
O24 O43 O9 84(10) . .
O24 O43 O33 98(10) . .
O9 O43 O33 102(10) . .
O24 O43 O1 71(9) . .
O9 O43 O1 42(7) . .
O33 O43 O1 65(7) . .
O24 O43 O23 128(10) . .
O9 O43 O23 56(8) . .
O33 O43 O23 64(8) . .
O1 O43 O23 58(6) . .
O63 O44 O14 73(10) . .
O62 O45 O17 24(10) . .
O62 O45 O18 144(10) . .
O17 O45 O18 165(10) . .
O31 O46 O12 45(9) . .
O66 O49 O48 81(10) . .
O4 O51 O27 74(9) . .
O4 O51 O30 90(10) . .
O27 O51 O30 165(10) . .
O4 O51 O5 121(7) . .
O27 O51 O5 101(8) . .
O30 O51 O5 84(7) . .
O4 O51 O60 114(9) . .
O27 O51 O60 97(9) . .
O30 O51 O60 92(9) . .
O5 O51 O60 124(8) . .
O4 O51 O11 125(10) . .
O27 O51 O11 52(8) . .
O30 O51 O11 142(10) . .
O5 O51 O11 67(6) . .
O60 O51 O11 85(9) . .
O80 O52 O34 85(10) . .
O80 O52 O63 55(10) . .
O34 O52 O63 136(10) . .
O80 O52 O75 49(10) . .
O34 O52 O75 58(10) . .
O63 O52 O75 100(10) . .
O35 O53 O65 45(10) . .
O64 O55 O24 117(10) . .
O64 O55 O1 99(10) . .
O24 O55 O1 54(7) . .
O1 O56 O9 39(7) . .
O17 O58 O62 23(10) . .
O17 O58 O3 37(10) . .
O62 O58 O3 47(10) . .
O26 O59 O73 40(10) . .
O51 O60 O29 93(10) . .
O31 O61 O19 94(10) . .
O31 O61 O6 53(9) . .
O19 O61 O6 114(10) . .
O31 O61 O7 111(10) . .
O19 O61 O7 89(10) . .
O6 O61 O7 151(10) . .
O31 O61 O12 48(10) . .
O19 O61 O12 46(10) . .
O6 O61 O12 84(10) . .
O7 O61 O12 103(10) . .
O31 O61 O72 99(10) . .
O19 O61 O72 144(10) . .
O6 O61 O72 100(8) . .
O7 O61 O72 55(6) . .
O12 O61 O72 135(10) . .
O31 O61 O41 147(10) . .
O19 O61 O41 107(10) . .
O6 O61 O41 95(10) . .
O7 O61 O41 95(10) . .
O12 O61 O41 145(10) . .
O72 O61 O41 79(10) . .
O17 O62 O3 54(10) . .
O17 O62 O45 90(10) . .
O3 O62 O45 113(10) . .
O17 O62 O58 52(10) . .
O3 O62 O58 78(10) . .
O45 O62 O58 126(10) . .
O17 O62 O67 136(10) . .
O3 O62 O67 103(10) . .
O45 O62 O67 133(10) . .
O58 O62 O67 90(10) . .
O80 O63 O44 151(10) . .
O80 O63 O52 40(9) . .
O44 O63 O52 115(10) . .
O79 O64 O70 104(10) . 4_565
O79 O64 O55 87(10) . .
O70 O64 O55 167(10) 4_565 .
O35 O65 O68 87(10) . .
O35 O65 O53 51(10) . .
O68 O65 O53 80(10) . .
O26 O66 O49 146(10) . .
O26 O66 O73 46(10) . .
O49 O66 O73 104(10) . .
O78 O67 O62 78(10) . .
O78 O67 O37 65(10) . .
O62 O67 O37 87(10) . .
O68 O68 O65 148(10) 4_565 .
O64 O70 O25 67(10) 4_565 4_565
O7 O72 O20 74(10) . .
O7 O72 O61 55(7) . .
O20 O72 O61 69(10) . .
O26 O73 O66 67(10) . .
O26 O73 O36 108(10) . .
O66 O73 O36 148(10) . .
O26 O73 O59 39(10) . .
O66 O73 O59 105(10) . .
O36 O73 O59 77(10) . .
O80 O75 O34 70(10) . .
O80 O75 O52 39(8) . .
O34 O75 O52 47(10) . .
O84 O77 O81 62(10) 4_575 .
O67 O78 O37 66(10) . .
O64 O79 O25 68(10) . .
O52 O80 O75 92(10) . .
O52 O80 O63 85(10) . .
O75 O80 O63 150(10) . .
O52 O80 O34 53(10) . .
O75 O80 O34 61(10) . .
O63 O80 O34 134(10) . .
O84 O81 O77 51(10) 4_575 .
O77 O84 O83 138(10) 4_575 4_575
O77 O84 O81 67(10) 4_575 4_575
O83 O84 O81 74(10) 4_575 4_575

loop_
_geom_bond_atom_site_label_1
_geom_bond_atom_site_label_2
_geom_bond_distance
_geom_bond_site_symmetry_2
Ru1 N2 2.108(12) .
Ru1 N6 2.11(4) .
Ru1 N5 2.12(6) .
Ru1 N1 2.146(17) .
Ru1 N4 2.17(5) .
Ru1 N3 2.24(6) .
Ru2 N10 2.12(4) .
Ru2 N9 2.12(5) .
Ru2 N7 2.131(12) .
Ru2 N12 2.14(3) .
Ru2 N11 2.15(8) .
Ru2 N8 2.184(16) .
N4 C23 1.45(3) .
N4 C22 1.45(3) .
N3 C28 1.45(3) .
N3 C21 1.45(3) .
N5 C24 1.45(3) .
N5 C25 1.57(9) .
N6 C27 1.45(3) .
N6 C26 1.45(3) .
N9 C38 1.46(3) .
N9 C31 1.46(3) .
N12 C37 1.46(3) .
N12 C36 1.47(3) .
N10 C32 1.46(3) .
N10 C33 1.47(3) .
N11 C34 1.47(3) .
N11 C35 1.47(3) .
N1 C1 1.3900 .
N1 C5 1.3900 .
C1 C2 1.3900 .
C2 C3 1.3900 .
C3 C4 1.3900 .
C3 C18 1.51(3) 4
C4 C5 1.3900 .
N2 C6 1.3900 .
N2 C10 1.3901 .
C6 C7 1.3898 .
C7 C8 1.3895 .
C8 C9 1.3902 .
C8 C13 1.5891 .
C9 C10 1.3900 .
N7 C11 1.3899 .
N7 C15 1.3901 .
C11 C12 1.3898 .
C12 C13 1.3903 .
C13 C14 1.3899 .
C14 C15 1.3902 .
N8 C16 1.3900 .
N8 C20 1.3900 .
C16 C17 1.3902 .
C17 C18 1.3898 .
C18 C19 1.3901 .
C18 C3 1.51(3) 4
C19 C20 1.3895 .
C21 C22 1.52(4) .
C23 C24 1.52(4) .
C25 C26 1.63(10) .
C27 C28 1.52(4) .
C28 O74 1.7(4) 1_565
C31 C32 1.52(4) .
C33 C34 1.52(4) .
C35 C36 1.52(4) .
C37 C38 1.52(4) .
O1 O9 0.99(12) .
O1 O56 1.14(15) .
O1 O43 1.47(13) .
O1 O23 1.54(10) .
O1 O33 1.58(11) .
O1 O24 1.58(14) .
O1 O55 1.79(18) .
O2 O36 1.17(8) .
O2 O13 1.31(15) .
O2 O40 1.60(9) .
O2 O16 1.74(14) .
O3 O17 1.0(3) .
O3 O62 1.2(2) .
O3 O42 1.41(18) .
O3 O58 1.6(3) .
O4 O51 1.19(9) .
O4 O27 1.46(17) .
O5 O51 1.41(8) .
O5 O11 1.64(18) .
O6 O31 1.12(11) .
O6 O61 1.32(12) .
O7 O72 1.53(15) .
O7 O61 1.53(14) .
O8 O22 1.60(16) .
O8 O18 1.7(2) .
O9 O43 1.24(15) .
O9 O23 1.45(12) .
O9 O56 1.6(2) .
O9 O24 1.66(19) .
O10 O39 1.13(17) .
O11 O21 1.20(17) .
O11 O20 1.2(2) .
O11 O27 1.25(17) .
O11 O41 1.3(2) .
O11 O51 1.5(2) .
O11 O29 1.62(16) .
O12 O19 1.1(2) .
O12 O31 1.16(18) .
O12 O61 1.5(2) .
O12 O46 1.5(3) .
O14 O44 1.8(3) .
O15 O40 1.29(15) .
O15 O36 1.50(17) .
O16 O36 1.19(16) .
O16 O40 1.22(16) .
O17 O62 0.6(3) .
O17 O58 1.1(3) .
O17 O45 1.4(3) .
O18 O45 1.8(2) .
O19 O61 1.30(13) .
O19 O31 1.80(18) .
O20 O41 1.1(2) .
O20 O21 1.39(17) .
O20 O72 1.54(18) .
O21 O27 1.15(16) .
O21 O41 1.5(2) .
O22 O85 1.0(2) .
O22 O32 1.24(17) .
O23 O33 1.70(13) .
O23 O43 1.71(18) .
O24 O43 1.24(14) .
O24 O55 1.7(2) .
O25 O79 1.8(2) .
O25 O70 1.8(3) 4_565
O26 O59 1.16(17) .
O26 O73 1.2(2) .
O26 O66 1.5(2) .
O27 O51 1.23(14) .
O29 O60 1.52(17) .
O30 O51 1.38(14) .
O31 O61 1.16(18) .
O31 O46 1.5(2) .
O33 O43 1.47(14) .
O34 O52 1.4(2) .
O34 O75 1.6(2) .
O34 O80 1.7(3) .
O35 O65 1.27(17) .
O35 O53 1.4(3) .
O36 O40 0.82(7) .
O36 O73 1.68(17) .
O37 O42 1.57(17) .
O37 O78 1.70(19) .
O37 O67 1.7(2) .
O38 O47 1.5(2) .
O38 O50 1.8(2) .
O41 O61 1.8(2) .
O44 O63 1.5(3) .
O45 O62 1.3(3) .
O48 O49 1.8(4) .
O49 O66 1.5(3) .
O51 O60 1.45(16) .
O52 O80 1.15(18) .
O52 O63 1.8(3) .
O52 O75 1.8(2) .
O53 O65 1.8(3) .
O54 O69 1.43(16) .
O55 O64 1.7(2) .
O57 O71 1.0(2) .
O58 O62 1.4(3) .
O59 O73 1.8(2) .
O61 O72 1.74(16) .
O62 O67 1.7(2) .
O63 O80 1.5(2) .
O64 O79 1.6(3) .
O64 O70 1.6(3) 4_565
O65 O68 1.5(3) .
O66 O73 1.5(2) .
O67 O78 1.4(2) .
O68 O68 1.1(6) 4_565
O70 O64 1.6(3) 4_565
O70 O25 1.8(3) 4_565
O74 C28 1.7(4) 1_545
O75 O80 1.37(15) .
O77 O84 1.5(3) 4_575
O77 O81 1.8(5) .
O81 O84 1.7(4) 4_575
O83 O84 1.6(3) 4_575
O84 O77 1.5(3) 4_575
O84 O83 1.6(3) 4_575
O84 O81 1.7(4) 4_575
